data_4001099
loop_
_publ_author_name
'John, \/Lukasz'
'Utko, J\'ozef'
'Szafert, S\/lawomir'
'Jerzykiewicz, Lucjan B.'
'K\,epi\'nski, Leszek'
'Sobota, Piotr'

_publ_section_title
;
 Synthesis and Characterization of Mixed-Metal Aryloxo-Organometallic
 Precursors for Oxide--Ceramic Materials
;
_journal_coden_ASTM CMATEX
_journal_issue 13
_journal_name_full 'Chemistry of Materials'
_journal_page_first 4231
_journal_page_last 4239
_journal_paper_doi 10.1021/cm702262n
_journal_volume 20
_journal_year 2008
_chemical_formula_moiety 'C44 H56 Ba Ga2 O8'
_chemical_formula_sum 'C44 H56 Ba Ga2 O8'
_chemical_formula_weight 989.67
_space_group_IT_number 15
_symmetry_cell_setting monoclinic
_symmetry_Int_Tables_number 15
_symmetry_space_group_name_Hall '-C 2yc'
_symmetry_space_group_name_H-M 'C 1 2/c 1'
_atom_sites_solution_hydrogens geom
_atom_sites_solution_primary direct
_atom_sites_solution_secondary difmap
_audit_creation_method SHELXL-97
_cell_angle_alpha 90.00(5)
_cell_angle_beta 103.26(5)
_cell_angle_gamma 90.00(5)
_cell_formula_units_Z 4
_cell_length_a 12.474(5)
_cell_length_b 17.861(5)
_cell_length_c 20.432(5)
_cell_measurement_reflns_used 6193
_cell_measurement_temperature 100(2)
_cell_measurement_theta_max 26
_cell_measurement_theta_min 3
_cell_volume 4431(3)
_computing_cell_refinement 'Oxford Diffraion software, CrystAlis 1.171'
_computing_data_collection 'Oxford Diffraion software, CrystAlis 1.171'
_computing_data_reduction 'Oxford Diffraion software, CrystAlis 1.171'
_computing_molecular_graphics 'SHELXTL-NT V5.1, Bruker AXS 1999'
_computing_publication_material 'SHELXTL-NT V5.1, Bruker AXS 1999'
_computing_structure_refinement 'SHELXTL-NT V5.1, Bruker AXS 1999'
_computing_structure_solution 'SHELXTL-NT V5.1, Bruker AXS 1999'
_diffrn_ambient_temperature 100(2)
_diffrn_measured_fraction_theta_full 0.996
_diffrn_measured_fraction_theta_max 0.996
_diffrn_measurement_device_type 'Kuma KM4CCD kappa-axis diffractometer'
_diffrn_measurement_method \w
_diffrn_radiation_monochromator graphite
_diffrn_radiation_source 'fine-focus sealed tube'
_diffrn_radiation_type MoK\a
_diffrn_radiation_wavelength 0.71073
_diffrn_reflns_av_R_equivalents 0.0189
_diffrn_reflns_av_sigmaI/netI 0.0111
_diffrn_reflns_limit_h_max 16
_diffrn_reflns_limit_h_min -16
_diffrn_reflns_limit_k_max 20
_diffrn_reflns_limit_k_min -23
_diffrn_reflns_limit_l_max 27
_diffrn_reflns_limit_l_min -27
_diffrn_reflns_number 36520
_diffrn_reflns_theta_full 28.08
_diffrn_reflns_theta_max 28.08
_diffrn_reflns_theta_min 4.19
_exptl_absorpt_coefficient_mu 2.135
_exptl_absorpt_correction_T_max 0.63
_exptl_absorpt_correction_T_min 0.59
_exptl_absorpt_correction_type analytical
_exptl_absorpt_process_details 'Oxford Diffraion software, CrystAlis 1.171'
_exptl_crystal_colour colorless
_exptl_crystal_density_diffrn 1.484
_exptl_crystal_density_method 'not measured'
_exptl_crystal_description block
_exptl_crystal_F_000 2008
_exptl_crystal_size_max 0.325
_exptl_crystal_size_mid 0.216
_exptl_crystal_size_min 0.199
_refine_diff_density_max 0.391
_refine_diff_density_min -0.388
_refine_diff_density_rms 0.056
_refine_ls_extinction_method none
_refine_ls_goodness_of_fit_ref 1.058
_refine_ls_hydrogen_treatment constr
_refine_ls_matrix_type full
_refine_ls_number_parameters 265
_refine_ls_number_reflns 5387
_refine_ls_number_restraints 0
_refine_ls_restrained_S_all 1.058
_refine_ls_R_factor_all 0.0229
_refine_ls_R_factor_gt 0.0186
_refine_ls_shift/su_max 0.033
_refine_ls_shift/su_mean 0.008
_refine_ls_structure_factor_coef Fsqd
_refine_ls_weighting_details 'calc w=1/[\s^2^(Fo^2^)+(0.0217P)^2^+5.0670P] where P=(Fo^2^+2Fc^2^)/3'
_refine_ls_weighting_scheme calc
_refine_ls_wR_factor_gt 0.0460
_refine_ls_wR_factor_ref 0.0473
_reflns_number_gt 4750
_reflns_number_total 5387
_reflns_threshold_expression >2sigma(I)
_cod_data_source_file cm702262n-file.003.cif
_cod_data_source_block for_complex_3_john11a
_cod_depositor_comments
;
The following automatic conversions were performed:

'_symmetry_cell_setting' value 'Monoclinic' changed to 'monoclinic'
according to /home/saulius/struct/CIF-dictionaries/cif_core.dic
dictionary named 'cif_core.dic' version 2.4.1 from 2010-06-29.

Automatic conversion script
Id: cif_fix_values 1715 2011-07-08 13:25:40Z adriana 

 Updated bibliographic information.

 Antanas Vaitkus,
 2019-09-24
;
_cod_original_sg_symbol_H-M 'C 2/c'
_cod_database_code 4001099

loop_
_symmetry_equiv_pos_site_id
_symmetry_equiv_pos_as_xyz
1 x,y,z
2 -x,y,1/2-z
3 -x,-y,-z
4 x,-y,1/2+z
5 1/2+x,1/2+y,z
6 1/2-x,1/2+y,1/2-z
7 1/2-x,1/2-y,-z
8 1/2+x,1/2-y,1/2+z

loop_
_atom_site_label
_atom_site_type_symbol
_atom_site_fract_x
_atom_site_fract_y
_atom_site_fract_z
_atom_site_U_iso_or_equiv
_atom_site_adp_type
_atom_site_occupancy
_atom_site_symmetry_multiplicity
_atom_site_calc_flag
_atom_site_refinement_flags
_atom_site_disorder_assembly
_atom_site_disorder_group
Ga1 Ga 0.269483(15) 0.172212(11) 0.847209(9) 0.02684(5) Uani 1 1 d . . .
Ba1 Ba 0.5000 0.171547(6) 0.7500 0.01477(4) Uani 1 2 d S . .
C1 C 0.1537(2) 0.24901(13) 0.83044(12) 0.0525(6) Uani 1 1 d . . .
H1A H 0.1384 0.2649 0.8733 0.079 Uiso 1 1 calc R . .
H1B H 0.0866 0.2283 0.8015 0.079 Uiso 1 1 calc R . .
H1C H 0.1784 0.2921 0.8081 0.079 Uiso 1 1 calc R . .
C2 C 0.26975(18) 0.09262(14) 0.91370(11) 0.0489(5) Uani 1 1 d . . .
H2A H 0.1946 0.0849 0.9193 0.073 Uiso 1 1 calc R . .
H2B H 0.3176 0.1072 0.9569 0.073 Uiso 1 1 calc R . .
H2C H 0.2972 0.0461 0.8980 0.073 Uiso 1 1 calc R . .
O10 O 0.61205(10) 0.27244(8) 0.84577(6) 0.0351(3) Uani 1 1 d . A .
O11 O 0.41319(10) 0.21491(7) 0.85663(6) 0.0304(3) Uani 1 1 d . A .
O20 O 0.39134(9) 0.04635(6) 0.67979(5) 0.0227(2) Uani 1 1 d . . .
O21 O 0.29899(9) 0.12997(6) 0.76692(6) 0.0247(2) Uani 1 1 d . . .
C11 C 0.71221(13) 0.32022(10) 0.85104(9) 0.0297(4) Uani 1 1 d . . .
C12 C 0.7343(3) 0.3502(3) 0.9253(2) 0.0302(10) Uani 0.666(12) 1 d P A 1
H12A H 0.7919 0.3203 0.9556 0.036 Uiso 0.666(12) 1 calc PR A 1
H12B H 0.7574 0.4034 0.9277 0.036 Uiso 0.666(12) 1 calc PR A 1
C12A C 0.7101(6) 0.3847(6) 0.9045(4) 0.028(2) Uani 0.334(12) 1 d P A 2
H12C H 0.6789 0.4321 0.8832 0.033 Uiso 0.334(12) 1 calc PR A 2
H12D H 0.7835 0.3939 0.9343 0.033 Uiso 0.334(12) 1 calc PR A 2
C13 C 0.62607(14) 0.34151(11) 0.94339(9) 0.0333(4) Uani 1 1 d . . .
C14 C 0.58837(14) 0.36456(11) 0.99893(8) 0.0315(4) Uani 1 1 d . A .
H14A H 0.6289 0.3995 1.0301 0.038 Uiso 1 1 calc R . .
C15 C 0.49041(16) 0.33531(10) 1.00745(9) 0.0338(4) Uani 1 1 d . . .
H15A H 0.4638 0.3496 1.0456 0.041 Uiso 1 1 calc R A .
C16 C 0.42941(17) 0.28517(11) 0.96128(9) 0.0360(4) Uani 1 1 d . A .
H16A H 0.3618 0.2662 0.9684 0.043 Uiso 1 1 calc R . .
C17 C 0.46585(14) 0.26215(9) 0.90454(8) 0.0241(3) Uani 1 1 d . . .
C18 C 0.56534(13) 0.29164(9) 0.89853(8) 0.0233(3) Uani 1 1 d . A .
C111 C 0.80554(15) 0.26808(11) 0.84901(11) 0.0389(4) Uani 1 1 d . A .
H11A H 0.7883 0.2393 0.8070 0.058 Uiso 1 1 calc R . .
H11B H 0.8164 0.2337 0.8873 0.058 Uiso 1 1 calc R . .
H11C H 0.8730 0.2971 0.8513 0.058 Uiso 1 1 calc R . .
C112 C 0.68586(17) 0.37224(7) 0.79276(7) 0.0526(6) Uani 1 1 d . A .
H11D H 0.6705 0.3433 0.7509 0.079 Uiso 1 1 calc R . .
H11E H 0.7487 0.4055 0.7938 0.079 Uiso 1 1 calc R . .
H11F H 0.6210 0.4022 0.7952 0.079 Uiso 1 1 calc R . .
C21 C 0.40706(10) 0.00377(6) 0.62007(6) 0.0269(3) Uani 1 1 d R . .
C22 C 0.30176(10) -0.04455(6) 0.59824(6) 0.0389(4) Uani 1 1 d R . .
H22A H 0.2724 -0.0420 0.5490 0.047 Uiso 1 1 calc R . .
H22B H 0.3168 -0.0975 0.6116 0.047 Uiso 1 1 calc R . .
C23 C 0.22286(14) -0.01006(9) 0.63507(8) 0.0250(3) Uani 1 1 d . . .
C24 C 0.11104(15) -0.02057(10) 0.63056(9) 0.0332(4) Uani 1 1 d . . .
H24A H 0.0695 -0.0550 0.5993 0.040 Uiso 1 1 calc R . .
C25 C 0.06239(16) 0.02070(12) 0.67292(10) 0.0402(5) Uani 1 1 d . . .
H25A H -0.0141 0.0146 0.6705 0.048 Uiso 1 1 calc R . .
C26 C 0.12260(14) 0.07095(11) 0.71902(10) 0.0356(4) Uani 1 1 d . . .
H26A H 0.0863 0.0985 0.7474 0.043 Uiso 1 1 calc R . .
C27 C 0.23489(13) 0.08188(8) 0.72455(8) 0.0224(3) Uani 1 1 d . . .
C28 C 0.28107(12) 0.04036(8) 0.68076(7) 0.0198(3) Uani 1 1 d . . .
C211 C 0.41598(15) 0.06169(11) 0.56755(9) 0.0323(4) Uani 1 1 d . . .
H21A H 0.4802 0.0936 0.5846 0.048 Uiso 1 1 calc R . .
H21B H 0.3492 0.0925 0.5576 0.048 Uiso 1 1 calc R . .
H21C H 0.4243 0.0365 0.5264 0.048 Uiso 1 1 calc R . .
C212 C 0.51120(17) -0.04137(11) 0.64350(10) 0.0389(4) Uani 1 1 d . . .
H21D H 0.5728 -0.0076 0.6615 0.058 Uiso 1 1 calc R . .
H21E H 0.5266 -0.0695 0.6055 0.058 Uiso 1 1 calc R . .
H21F H 0.5017 -0.0764 0.6787 0.058 Uiso 1 1 calc R . .

loop_
_atom_site_aniso_label
_atom_site_aniso_U_11
_atom_site_aniso_U_22
_atom_site_aniso_U_33
_atom_site_aniso_U_23
_atom_site_aniso_U_13
_atom_site_aniso_U_12
Ga1 0.02630(10) 0.03063(10) 0.03001(10) -0.00334(7) 0.01972(8) -0.00605(7)
Ba1 0.01472(6) 0.01556(6) 0.01549(6) 0.000 0.00649(4) 0.000
C1 0.0594(14) 0.0527(13) 0.0576(14) -0.0010(11) 0.0389(12) 0.0165(11)
C2 0.0421(11) 0.0657(15) 0.0440(12) 0.0162(10) 0.0204(9) -0.0133(10)
O10 0.0244(6) 0.0550(8) 0.0303(6) -0.0243(6) 0.0154(5) -0.0197(6)
O11 0.0322(6) 0.0327(6) 0.0332(6) -0.0150(5) 0.0220(5) -0.0144(5)
O20 0.0182(5) 0.0270(5) 0.0219(5) -0.0075(4) 0.0024(4) 0.0034(4)
O21 0.0223(5) 0.0237(6) 0.0322(6) -0.0078(5) 0.0146(5) -0.0077(4)
C11 0.0195(7) 0.0390(10) 0.0314(9) -0.0160(7) 0.0075(6) -0.0124(7)
C12 0.0250(14) 0.036(2) 0.0285(17) -0.0132(15) 0.0029(12) -0.0042(13)
C12A 0.023(3) 0.033(4) 0.026(3) -0.012(3) 0.002(2) -0.010(3)
C13 0.0211(8) 0.0491(11) 0.0280(9) -0.0178(8) 0.0020(7) -0.0022(7)
C14 0.0274(8) 0.0416(10) 0.0216(8) -0.0129(7) -0.0027(6) 0.0082(7)
C15 0.0438(10) 0.0384(10) 0.0217(8) -0.0066(7) 0.0124(7) 0.0094(8)
C16 0.0441(11) 0.0378(10) 0.0335(9) -0.0103(8) 0.0242(8) -0.0071(8)
C17 0.0289(8) 0.0233(7) 0.0224(7) -0.0041(6) 0.0105(6) -0.0006(6)
C18 0.0205(7) 0.0310(8) 0.0184(7) -0.0059(6) 0.0047(6) 0.0020(6)
C111 0.0233(9) 0.0346(10) 0.0529(12) 0.0102(8) -0.0034(8) -0.0040(7)
C112 0.0372(11) 0.0229(9) 0.0842(17) 0.0128(10) -0.0138(11) -0.0078(8)
C21 0.0277(8) 0.0288(8) 0.0225(8) -0.0095(6) 0.0025(6) 0.0056(6)
C22 0.0447(11) 0.0382(10) 0.0325(9) -0.0166(8) 0.0062(8) -0.0086(8)
C23 0.0327(8) 0.0225(7) 0.0173(7) 0.0031(6) 0.0007(6) -0.0070(6)
C24 0.0354(9) 0.0345(9) 0.0267(8) 0.0035(7) 0.0006(7) -0.0198(8)
C25 0.0272(9) 0.0468(11) 0.0479(11) 0.0003(9) 0.0118(8) -0.0203(8)
C26 0.0262(9) 0.0362(10) 0.0492(11) -0.0056(8) 0.0187(8) -0.0119(7)
C27 0.0219(7) 0.0186(7) 0.0280(8) 0.0022(6) 0.0087(6) -0.0057(6)
C28 0.0195(7) 0.0184(7) 0.0202(7) 0.0053(5) 0.0019(5) -0.0011(5)
C211 0.0315(9) 0.0409(10) 0.0235(8) -0.0014(7) 0.0044(7) 0.0085(7)
C212 0.0440(11) 0.0367(10) 0.0346(10) -0.0055(8) 0.0061(8) 0.0208(8)

loop_
_atom_type_symbol
_atom_type_description
_atom_type_scat_dispersion_real
_atom_type_scat_dispersion_imag
_atom_type_scat_source
C C 0.0033 0.0016 'International Tables Vol C Tables 4.2.6.8 and 6.1.1.4'
H H 0.0000 0.0000 'International Tables Vol C Tables 4.2.6.8 and 6.1.1.4'
O O 0.0106 0.0060 'International Tables Vol C Tables 4.2.6.8 and 6.1.1.4'
Ga Ga 0.2307 1.6083 'International Tables Vol C Tables 4.2.6.8 and 6.1.1.4'
Ba Ba -0.3244 2.2819 'International Tables Vol C Tables 4.2.6.8 and 6.1.1.4'

loop_
_geom_angle_atom_site_label_1
_geom_angle_atom_site_label_2
_geom_angle_atom_site_label_3
_geom_angle
_geom_angle_site_symmetry_1
_geom_angle_site_symmetry_3
_geom_angle_publ_flag
O10 Ba1 O11 59.23(6) . . yes
O10 Ba1 O20 166.27(6) . . yes
O10 Ba1 O21 114.63(6) . . yes
O10 Ba1 O10 99.48(6) . 2_656 yes
O10 Ba1 O11 98.54(6) . 2_656 yes
O10 Ba1 O20 92.88(6) . 2_656 yes
O10 Ba1 O21 86.40(6) . 2_656 yes
O11 Ba1 O20 113.17(6) . . yes
O11 Ba1 O21 55.53(6) . . yes
O10 Ba1 O11 98.54(6) 2_656 . yes
O11 Ba1 O11 147.37(6) . 2_656 yes
O11 Ba1 O20 92.91(6) . 2_656 yes
O11 Ba1 O21 136.04(6) . 2_656 yes
O20 Ba1 O21 59.92(6) . . yes
O10 Ba1 O20 92.88(6) 2_656 . yes
O11 Ba1 O20 92.91(6) 2_656 . yes
O20 Ba1 O20 75.55(6) . 2_656 yes
O20 Ba1 O21 93.92(6) . 2_656 yes
O10 Ba1 O21 86.40(6) 2_656 . yes
O11 Ba1 O21 136.04(6) 2_656 . yes
O20 Ba1 O21 93.92(6) 2_656 . yes
O21 Ba1 O21 148.22(6) . 2_656 yes
O10 Ba1 O11 59.23(6) 2_656 2_656 yes
O10 Ba1 O20 166.27(6) 2_656 2_656 yes
O10 Ba1 O21 114.63(6) 2_656 2_656 yes
O11 Ba1 O20 113.17(6) 2_656 2_656 yes
O11 Ba1 O21 55.53(6) 2_656 2_656 yes
O20 Ba1 O21 59.92(6) 2_656 2_656 yes
O11 Ga1 O21 83.33(7) . . yes
O11 Ga1 C1 111.90(10) . . yes
O11 Ga1 C2 111.41(9) . . yes
O21 Ga1 C1 113.80(9) . . yes
O21 Ga1 C2 109.67(9) . . yes
C1 Ga1 C2 120.68(11) . . yes
Ba1 O10 C11 134.02(11) . . yes
Ba1 O10 C18 118.35(11) . . yes
C11 O10 C18 107.28(14) . . yes
Ba1 O11 Ga1 109.67(7) . . yes
Ba1 O11 C17 122.48(11) . . yes
Ga1 O11 C17 127.77(12) . . yes
Ba1 O20 C21 132.97 . . yes
Ba1 O20 C28 114.58(10) . . yes
C21 O20 C28 106.88 . . yes
Ba1 O21 Ga1 111.47(7) . . yes
Ba1 O21 C27 121.56(11) . . yes
Ga1 O21 C27 126.86(11) . . yes
O10 C11 C12 102.8(2) . . yes
O10 C11 C111 106.54(15) . . yes
O10 C11 C112 105.74(15) . . yes
O10 C11 C12A 108.5(3) . . yes
C12 C11 C111 105.8(2) . . no
C12 C11 C112 121.2(2) . . no
C111 C11 C112 113.37(16) . . no
C12A C11 C111 127.1(3) . . no
C12A C11 C112 93.6(4) . . no
C11 C12 C13 103.7(3) . . no
C11 C12A C13 96.0(5) . . no
C12 C13 C14 132.1(2) . . no
C12 C13 C18 107.1(2) . . no
C12A C13 C14 129.0(4) . . no
C12A C13 C18 107.3(3) . . no
C14 C13 C18 119.98(17) . . no
C13 C14 C15 117.93(17) . . no
C14 C15 C16 121.41(18) . . no
C15 C16 C17 121.24(19) . . no
O11 C17 C18 118.31(16) . . yes
C16 C17 C18 115.54(16) . . no
O11 C17 C16 126.15(17) . . yes
O10 C18 C17 121.60(15) . . yes
C13 C18 C17 123.90(16) . . no
O10 C18 C13 114.51(16) . . yes
O20 C21 C22 104.96 . . yes
O20 C21 C212 106.16 . . yes
C22 C21 C211 111.85 . . no
O20 C21 C211 106.08 . . yes
C211 C21 C212 113.08 . . no
C22 C21 C212 113.87 . . no
C21 C22 C23 103.71 . . no
C22 C23 C24 132.44 . . no
C22 C23 C28 107.67 . . no
C24 C23 C28 119.88(16) . . no
C23 C24 C25 117.76(17) . . no
C24 C25 C26 121.55(19) . . no
C25 C26 C27 121.50(18) . . no
O21 C27 C28 118.93(15) . . yes
C26 C27 C28 115.60(16) . . no
O21 C27 C26 125.45(16) . . yes
O20 C28 C27 121.98(14) . . yes
C23 C28 C27 123.70(16) . . no
O20 C28 C23 114.31(14) . . yes
Ga1 C1 H1A 109.00 . . no
Ga1 C1 H1B 110.00 . . no
Ga1 C1 H1C 109.00 . . no
H1A C1 H1B 110.00 . . no
H1A C1 H1C 110.00 . . no
H1B C1 H1C 109.00 . . no
Ga1 C2 H2A 109.00 . . no
Ga1 C2 H2B 110.00 . . no
Ga1 C2 H2C 109.00 . . no
H2A C2 H2B 109.00 . . no
H2A C2 H2C 110.00 . . no
H2B C2 H2C 109.00 . . no
C11 C12 H12A 111.00 . . no
C11 C12 H12B 111.00 . . no
C13 C12 H12A 111.00 . . no
C13 C12 H12B 111.00 . . no
H12A C12 H12B 109.00 . . no
H12C C12A H12D 110.00 . . no
C11 C12A H12D 113.00 . . no
C13 C12A H12C 113.00 . . no
C11 C12A H12C 113.00 . . no
C13 C12A H12D 112.00 . . no
C15 C14 H14A 121.00 . . no
C13 C14 H14A 121.00 . . no
C14 C15 H15A 119.00 . . no
C16 C15 H15A 119.00 . . no
C15 C16 H16A 119.00 . . no
C17 C16 H16A 119.00 . . no
C23 C22 H22A 111.00 . . no
C23 C22 H22B 111.00 . . no
C21 C22 H22A 111.00 . . no
C21 C22 H22B 111.00 . . no
H22A C22 H22B 109.00 . . no
C25 C24 H24A 121.00 . . no
C23 C24 H24A 121.00 . . no
C26 C25 H25A 119.00 . . no
C24 C25 H25A 119.00 . . no
C25 C26 H26A 119.00 . . no
C27 C26 H26A 119.00 . . no
C11 C111 H11B 109.00 . . no
C11 C111 H11A 110.00 . . no
H11A C111 H11B 109.00 . . no
H11A C111 H11C 109.00 . . no
C11 C111 H11C 110.00 . . no
H11B C111 H11C 109.00 . . no
C11 C112 H11E 109.00 . . no
C11 C112 H11F 109.00 . . no
C11 C112 H11D 109.00 . . no
H11D C112 H11E 110.00 . . no
H11D C112 H11F 109.00 . . no
H11E C112 H11F 109.00 . . no
C21 C211 H21C 110.00 . . no
H21A C211 H21B 110.00 . . no
H21A C211 H21C 109.00 . . no
C21 C211 H21A 109.00 . . no
C21 C211 H21B 109.00 . . no
H21B C211 H21C 109.00 . . no
H21D C212 H21F 109.00 . . no
H21E C212 H21F 109.00 . . no
C21 C212 H21D 110.00 . . no
C21 C212 H21E 109.00 . . no
C21 C212 H21F 109.00 . . no
H21D C212 H21E 109.00 . . no

loop_
_geom_bond_atom_site_label_1
_geom_bond_atom_site_label_2
_geom_bond_distance
_geom_bond_site_symmetry_2
_geom_bond_publ_flag
Ba1 O10 2.7884(17) . yes
Ba1 O11 2.7571(17) . yes
Ba1 O20 2.8290(16) . yes
Ba1 O21 2.7121(16) . yes
Ba1 O10 2.7884(17) 2_656 yes
Ba1 O11 2.7571(17) 2_656 yes
Ba1 O20 2.8290(16) 2_656 yes
Ba1 O21 2.7121(16) 2_656 yes
Ga1 O11 1.9167(15) . yes
Ga1 O21 1.9165(14) . yes
Ga1 C1 1.964(3) . yes
Ga1 C2 1.966(2) . yes
O10 C11 1.496(2) . yes
O10 C18 1.381(2) . yes
O11 C17 1.344(2) . yes
O20 C21 1.4885 . yes
O20 C28 1.384(2) . yes
O21 C27 1.345(2) . yes
C11 C12 1.573(5) . no
C11 C111 1.499(3) . no
C11 C112 1.487(2) . no
C11 C12A 1.592(10) . no
C12 C13 1.487(4) . no
C12A C13 1.645(9) . no
C13 C14 1.387(3) . no
C13 C18 1.374(3) . no
C14 C15 1.376(3) . no
C15 C16 1.393(3) . no
C16 C17 1.401(3) . no
C17 C18 1.379(2) . no
C21 C211 1.5129 . no
C21 C212 1.5104 . no
C21 C22 1.5493 . no
C22 C23 1.5014 . no
C23 C28 1.378(2) . no
C23 C24 1.389(3) . no
C24 C25 1.379(3) . no
C25 C26 1.390(3) . no
C26 C27 1.393(3) . no
C27 C28 1.385(2) . no
C1 H1A 0.9800 . no
C1 H1B 0.9800 . no
C1 H1C 0.9800 . no
C2 H2A 0.9800 . no
C2 H2B 0.9800 . no
C2 H2C 0.9800 . no
C12 H12A 0.9900 . no
C12 H12B 0.9900 . no
C12A H12D 0.9900 . no
C12A H12C 0.9900 . no
C14 H14A 0.9500 . no
C15 H15A 0.9500 . no
C16 H16A 0.9500 . no
C22 H22B 0.9900 . no
C22 H22A 0.9900 . no
C24 H24A 0.9500 . no
C25 H25A 0.9500 . no
C26 H26A 0.9500 . no
C111 H11B 0.9800 . no
C111 H11A 0.9800 . no
C111 H11C 0.9800 . no
C112 H11E 0.9800 . no
C112 H11D 0.9800 . no
C112 H11F 0.9800 . no
C211 H21B 0.9800 . no
C211 H21C 0.9800 . no
C211 H21A 0.9800 . no
C212 H21F 0.9800 . no
C212 H21D 0.9800 . no
C212 H21E 0.9800 . no

loop_
_geom_torsion_atom_site_label_1
_geom_torsion_atom_site_label_2
_geom_torsion_atom_site_label_3
_geom_torsion_atom_site_label_4
_geom_torsion
_geom_torsion_site_symmetry_1
_geom_torsion_publ_flag
O11 Ba1 O10 C11 -171.59(16) . no
O11 Ba1 O10 C18 0.66(11) . no
O21 Ba1 O10 C11 -167.61(14) . no
O21 Ba1 O10 C18 4.64(13) . no
O10 Ba1 O10 C11 -77.24(15) 2_656 no
O10 Ba1 O10 C18 95.01(12) 2_656 no
O11 Ba1 O10 C11 -17.20(15) 2_656 no
O11 Ba1 O10 C18 155.05(12) 2_656 no
O20 Ba1 O10 C11 96.75(15) 2_656 no
O20 Ba1 O10 C18 -91.01(12) 2_656 no
O21 Ba1 O10 C11 37.15(15) 2_656 no
O21 Ba1 O10 C18 -150.61(12) 2_656 no
O10 Ba1 O11 Ga1 175.47(9) . no
O10 Ba1 O11 C17 -1.46(12) . no
O20 Ba1 O11 Ga1 -17.39(8) . no
O20 Ba1 O11 C17 165.68(12) . no
O21 Ba1 O11 Ga1 -0.14(7) . no
O21 Ba1 O11 C17 -177.08(14) . no
O10 Ba1 O11 Ga1 79.48(8) 2_656 no
O10 Ba1 O11 C17 -97.45(13) 2_656 no
O11 Ba1 O11 Ga1 123.02(8) 2_656 no
O11 Ba1 O11 C17 -53.91(15) 2_656 no
O20 Ba1 O11 Ga1 -92.90(7) 2_656 no
O20 Ba1 O11 C17 90.16(13) 2_656 no
O21 Ba1 O11 Ga1 -140.81(7) 2_656 no
O21 Ba1 O11 C17 42.26(14) 2_656 no
O11 Ba1 O20 C21 179.49 . no
O11 Ba1 O20 C28 29.89(11) . no
O21 Ba1 O20 C21 163.09 . no
O21 Ba1 O20 C28 13.49(10) . no
O10 Ba1 O20 C21 78.94 2_656 no
O10 Ba1 O20 C28 -70.67(10) 2_656 no
O11 Ba1 O20 C21 19.62 2_656 no
O11 Ba1 O20 C28 -129.98(10) 2_656 no
O20 Ba1 O20 C21 -93.56 2_656 no
O20 Ba1 O20 C28 116.83(10) 2_656 no
O21 Ba1 O20 C21 -36.01 2_656 no
O21 Ba1 O20 C28 174.39(10) 2_656 no
O10 Ba1 O21 Ga1 -4.00(8) . no
O10 Ba1 O21 C27 179.69(11) . no
O11 Ba1 O21 Ga1 0.14(7) . no
O11 Ba1 O21 C27 -176.17(13) . no
O20 Ba1 O21 Ga1 161.79(8) . no
O20 Ba1 O21 C27 -14.52(11) . no
O10 Ba1 O21 Ga1 -102.78(7) 2_656 no
O10 Ba1 O21 C27 80.91(12) 2_656 no
O11 Ba1 O21 Ga1 -139.30(7) 2_656 no
O11 Ba1 O21 C27 44.40(13) 2_656 no
O20 Ba1 O21 Ga1 90.98(7) 2_656 no
O20 Ba1 O21 C27 -85.33(12) 2_656 no
O21 Ba1 O21 Ga1 123.49(8) 2_656 no
O21 Ba1 O21 C27 -52.82(14) 2_656 no
O21 Ga1 O11 Ba1 0.17(7) . no
O21 Ga1 O11 C17 176.89(15) . no
C1 Ga1 O11 Ba1 -112.84(10) . no
C1 Ga1 O11 C17 63.89(16) . no
C2 Ga1 O11 Ba1 108.72(10) . no
C2 Ga1 O11 C17 -74.55(16) . no
O11 Ga1 O21 Ba1 -0.17(7) . no
O11 Ga1 O21 C27 175.90(13) . no
C1 Ga1 O21 Ba1 110.86(10) . no
C1 Ga1 O21 C27 -73.07(15) . no
C2 Ga1 O21 Ba1 -110.57(9) . no
C2 Ga1 O21 C27 65.50(15) . no
Ba1 O10 C11 C12 -170.5(2) . no
C18 O10 C11 C12 16.7(2) . no
Ba1 O10 C11 C111 -59.4(2) . no
C18 O10 C11 C111 127.78(16) . no
Ba1 O10 C11 C112 61.54(18) . no
C18 O10 C11 C112 -111.32(15) . no
Ba1 O10 C18 C17 0.1(2) . no
Ba1 O10 C18 C13 179.90(13) . no
C11 O10 C18 C13 -5.9(2) . no
C11 O10 C18 C17 174.22(16) . no
Ba1 O11 C17 C16 -177.89(14) . no
Ga1 O11 C17 C16 5.8(3) . no
Ba1 O11 C17 C18 2.2(2) . no
Ga1 O11 C17 C18 -174.20(12) . no
Ba1 O20 C21 C22 -166.12 . no
C28 O20 C21 C22 -14.87 . no
Ba1 O20 C21 C211 -47.57 . no
Ba1 O20 C28 C27 -13.79(17) . no
Ba1 O20 C28 C23 166.43(11) . no
C21 O20 C28 C23 9.19 . no
C28 O20 C21 C211 103.68 . no
Ba1 O20 C21 C212 72.98 . no
C28 O20 C21 C212 -135.77 . no
C21 O20 C28 C27 -171.03 . no
Ba1 O21 C27 C28 14.36(19) . no
Ba1 O21 C27 C26 -163.74(14) . no
Ga1 O21 C27 C26 20.6(2) . no
Ga1 O21 C27 C28 -161.34(12) . no
O10 C11 C12 C13 -21.0(3) . no
C112 C11 C12 C13 96.6(3) . no
C111 C11 C12 C13 -132.6(3) . no
C11 C12 C13 C14 -172.4(2) . no
C11 C12 C13 C18 18.3(3) . no
C12 C13 C18 O10 -8.5(3) . no
C14 C13 C18 O10 -179.36(17) . no
C14 C13 C18 C17 0.5(3) . no
C18 C13 C14 C15 0.8(3) . no
C12 C13 C14 C15 -167.4(3) . no
C12 C13 C18 C17 171.3(2) . no
C13 C14 C15 C16 -1.2(3) . no
C14 C15 C16 C17 0.4(3) . no
C15 C16 C17 O11 -179.20(17) . no
C15 C16 C17 C18 0.8(3) . no
C16 C17 C18 C13 -1.2(3) . no
C16 C17 C18 O10 178.61(16) . no
O11 C17 C18 O10 -1.4(2) . no
O11 C17 C18 C13 178.74(17) . no
C212 C21 C22 C23 130.69 . no
O20 C21 C22 C23 15.01 . no
C211 C21 C22 C23 -99.58 . no
C21 C22 C23 C28 -10.11 . no
C21 C22 C23 C24 170.14 . no
C22 C23 C28 O20 0.94 . no
C22 C23 C24 C25 179.65 . no
C28 C23 C24 C25 -0.1(3) . no
C24 C23 C28 C27 1.0(2) . no
C22 C23 C28 C27 -178.83 . no
C24 C23 C28 O20 -179.27(15) . no
C23 C24 C25 C26 -0.4(3) . no
C24 C25 C26 C27 0.0(3) . no
C25 C26 C27 C28 0.8(3) . no
C25 C26 C27 O21 178.98(18) . no
O21 C27 C28 C23 -179.58(15) . no
C26 C27 C28 O20 178.94(15) . no
C26 C27 C28 C23 -1.3(2) . no
O21 C27 C28 O20 0.7(2) . no
